data_2235727
loop_
_publ_author_name
'Sim\~oes, M. C. R.'
'Landre, I. M. R.'
'Moreira, M. S.'
'Viegas, Jr, C.'
'Doriguetto, A. C.'

_publ_section_title
;
 4-{[4-(Hydroxymethyl)piperidin-1-yl]methyl}phenol
;
_journal_coeditor_code ZS2215
_journal_issue 7
_journal_name_full 'Acta Crystallographica Section E'
_journal_page_first o2275
_journal_page_last o2276
_journal_paper_doi 10.1107/S1600536812028838
_journal_volume 68
_journal_year 2012
_chemical_formula_iupac 'C13 H19 N1 O2'
_chemical_formula_moiety 'C13 H19 N1 O2'
_chemical_formula_sum 'C13 H19 N O2'
_chemical_formula_weight 221.29
_chemical_melting_point 329
_chemical_name_systematic
;
4-{[4-(Hydroxymethyl)piperidin-1-yl]methyl}phenol
;
_space_group_IT_number 9
_symmetry_cell_setting monoclinic
_symmetry_space_group_name_Hall 'C -2yc'
_symmetry_space_group_name_H-M 'C 1 c 1'
_audit_creation_method 'WinGX routine CIF_UPDATE'
_cell_angle_alpha 90.000
_cell_angle_beta 94.663(4)
_cell_angle_gamma 90.000
_cell_formula_units_Z 4
_cell_length_a 6.0428(2)
_cell_length_b 17.2269(7)
_cell_length_c 11.3010(4)
_cell_measurement_reflns_used 3165
_cell_measurement_temperature 150(2)
_cell_measurement_theta_max 29.4096
_cell_measurement_theta_min 2.9712
_cell_volume 1172.53(7)
_computing_cell_refinement '<i>CrysAlis PRO</i> (Oxford Diffraction, 2010)'
_computing_data_collection '<i>CrysAlis PRO</i> (Oxford Diffraction, 2010)'
_computing_data_reduction '<i>CrysAlis PRO</i> (Oxford Diffraction, 2010)'
_computing_molecular_graphics
;
<i>ORTEP-3 for Windows</i> (Farrugia, 1997) and <i>Mercury</i> (Macrae
<i>et al.</i>, 2006)
;
_computing_publication_material '<i>WinGX</i> (Farrugia, 1999)'
_computing_structure_refinement '<i>SHELXL97</i> (Sheldrick, 2008)'
_computing_structure_solution '<i>SIR2004</i> (Burla <i>et al.</i>, 2005)'
_diffrn_ambient_temperature 150
_diffrn_detector_area_resol_mean 10.4186
_diffrn_measured_fraction_theta_full 0.999
_diffrn_measured_fraction_theta_max 0.900
_diffrn_measurement_device_type 'Oxford Diffraction Xcalibur Atlas Gemini Ultra CCD'
_diffrn_measurement_method '\w scans'
_diffrn_radiation_monochromator graphite
_diffrn_radiation_source 'Enhance (Mo) X-ray Source'
_diffrn_radiation_type MoK\a
_diffrn_radiation_wavelength 0.71073
_diffrn_reflns_av_R_equivalents 0.0210
_diffrn_reflns_limit_h_max 7
_diffrn_reflns_limit_h_min -8
_diffrn_reflns_limit_k_max 21
_diffrn_reflns_limit_k_min -23
_diffrn_reflns_limit_l_max 15
_diffrn_reflns_limit_l_min -14
_diffrn_reflns_number 5289
_diffrn_reflns_theta_full 25
_diffrn_reflns_theta_max 29.47
_diffrn_reflns_theta_min 2.98
_exptl_absorpt_coefficient_mu 0.084
_exptl_absorpt_correction_type none
_exptl_crystal_colour colourless
_exptl_crystal_density_diffrn 1.254
_exptl_crystal_density_method 'not measured'
_exptl_crystal_description prism
_exptl_crystal_F_000 480
_exptl_crystal_size_max 0.6349
_exptl_crystal_size_mid 0.1466
_exptl_crystal_size_min 0.0652
_refine_diff_density_max 0.229
_refine_diff_density_min -0.158
_refine_ls_extinction_method none
_refine_ls_goodness_of_fit_ref 1.079
_refine_ls_hydrogen_treatment mixed
_refine_ls_matrix_type full
_refine_ls_number_parameters 151
_refine_ls_number_reflns 1474
_refine_ls_number_restraints 2
_refine_ls_restrained_S_all 1.078
_refine_ls_R_factor_all 0.0388
_refine_ls_R_factor_gt 0.0334
_refine_ls_shift/su_max 0
_refine_ls_shift/su_mean 0
_refine_ls_structure_factor_coef Fsqd
_refine_ls_weighting_details 'calc w=1/[\s^2^(Fo^2^)+(0.0533P)^2^] where P=(Fo^2^+2Fc^2^)/3'
_refine_ls_weighting_scheme calc
_refine_ls_wR_factor_ref 0.0843
_reflns_number_gt 1326
_reflns_number_total 1474
_reflns_threshold_expression I>2\s(I)
_cod_data_source_file zs2215.cif
_cod_data_source_block I
_cod_original_sg_symbol_H-M 'C c'
_cod_original_formula_sum 'C13 H19 N1 O2'
_cod_database_code 2235727
_cod_database_fobs_code 2235727

loop_
_symmetry_equiv_pos_as_xyz
'x, y, z'
'x, -y, z+1/2'
'x+1/2, y+1/2, z'
'x+1/2, -y+1/2, z+1/2'

loop_
_atom_site_type_symbol
_atom_site_label
_atom_site_fract_x
_atom_site_fract_y
_atom_site_fract_z
_atom_site_U_iso_or_equiv
_atom_site_adp_type
_atom_site_calc_flag
_atom_site_refinement_flags
_atom_site_occupancy
O O1 -0.0007(2) 0.24016(8) 0.46384(12) 0.0261(3) Uani d . 1
O O2 -0.1558(2) 0.11336(9) 1.34326(13) 0.0288(3) Uani d . 1
N N1 0.3345(2) 0.12022(8) 0.86219(13) 0.0188(3) Uani d . 1
C C7 0.3394(3) 0.05377(11) 0.94654(16) 0.0240(4) Uani d . 1
H H7A 0.4956 0.0424 0.9743 0.029 Uiso calc R 1
H H7B 0.2779 0.0073 0.9041 0.029 Uiso calc R 1
C C2 0.2291(3) 0.17910(11) 0.61963(15) 0.0194(4) Uani d . 1
H H2A 0.1677 0.1302 0.5823 0.023 Uiso calc R 1
C C1 0.2165(3) 0.24167(10) 0.52460(17) 0.0230(4) Uani d . 1
H H1A 0.2455 0.2932 0.5614 0.028 Uiso calc R 1
H H1B 0.3299 0.232 0.4678 0.028 Uiso calc R 1
C C9 0.0023(3) 0.03522(10) 1.06266(17) 0.0245(4) Uani d . 1
H H9 -0.0584 0.0015 1.0019 0.029 Uiso calc R 1
C C8 0.2102(3) 0.06858(10) 1.05249(15) 0.0216(4) Uani d . 1
C C6 0.0905(3) 0.19913(10) 0.72254(16) 0.0200(4) Uani d . 1
H H6A 0.1448 0.2484 0.7596 0.024 Uiso calc R 1
H H6B -0.0662 0.2067 0.692 0.024 Uiso calc R 1
C C12 0.1777(3) 0.13204(10) 1.24159(16) 0.0232(4) Uani d . 1
H H12 0.24 0.1648 1.3032 0.028 Uiso calc R 1
C C10 -0.1178(3) 0.05027(11) 1.15973(17) 0.0245(4) Uani d . 1
H H10 -0.2592 0.0269 1.1648 0.029 Uiso calc R 1
C C5 0.1038(3) 0.13527(10) 0.81530(15) 0.0201(4) Uani d . 1
H H5A 0.015 0.1504 0.8815 0.024 Uiso calc R 1
H H5B 0.0391 0.0871 0.7796 0.024 Uiso calc R 1
C C13 0.2946(3) 0.11669(10) 1.14421(16) 0.0235(4) Uani d . 1
H H13 0.4366 0.1396 1.1397 0.028 Uiso calc R 1
C C3 0.4675(3) 0.16258(11) 0.66953(17) 0.0239(4) Uani d . 1
H H3A 0.5569 0.1457 0.6046 0.029 Uiso calc R 1
H H3B 0.5348 0.2106 0.7045 0.029 Uiso calc R 1
C C11 -0.0317(3) 0.09943(10) 1.24953(16) 0.0221(4) Uani d . 1
C C4 0.4701(3) 0.09956(11) 0.76403(16) 0.0227(4) Uani d . 1
H H4A 0.4131 0.0506 0.727 0.027 Uiso calc R 1
H H4B 0.6251 0.0904 0.7963 0.027 Uiso calc R 1
H H1 -0.038(4) 0.2801(15) 0.437(2) 0.034 Uiso d . 1
H H2 -0.106(4) 0.1540(14) 1.386(2) 0.034 Uiso d . 1

loop_
_atom_site_aniso_label
_atom_site_aniso_U_11
_atom_site_aniso_U_22
_atom_site_aniso_U_33
_atom_site_aniso_U_12
_atom_site_aniso_U_13
_atom_site_aniso_U_23
O1 0.0303(7) 0.0222(6) 0.0243(7) 0.0004(6) -0.0057(6) 0.0034(5)
O2 0.0317(7) 0.0280(7) 0.0271(7) -0.0054(6) 0.0058(6) 0.0010(6)
N1 0.0180(7) 0.0199(7) 0.0180(7) 0.0020(6) -0.0014(6) -0.0029(5)
C7 0.0284(10) 0.0193(8) 0.0234(9) 0.0037(7) -0.0040(8) -0.0005(7)
C2 0.0192(9) 0.0208(8) 0.0181(8) -0.0012(7) 0.0008(7) -0.0018(7)
C1 0.0231(9) 0.0238(9) 0.0223(9) -0.0021(7) 0.0027(7) -0.0015(7)
C9 0.0294(10) 0.0190(8) 0.0236(9) 0.0004(8) -0.0070(8) 0.0002(7)
C8 0.0259(9) 0.0174(8) 0.0207(9) 0.0032(7) -0.0029(7) 0.0020(6)
C6 0.0154(8) 0.0216(8) 0.0227(8) 0.0028(7) 0.0003(7) 0.0004(7)
C12 0.0269(9) 0.0198(8) 0.0218(9) -0.0028(7) -0.0038(7) -0.0014(7)
C10 0.0241(9) 0.0203(9) 0.0281(10) -0.0023(7) -0.0034(8) 0.0061(7)
C5 0.0166(8) 0.0228(9) 0.0208(9) 0.0017(7) 0.0007(7) -0.0013(7)
C13 0.0234(10) 0.0215(9) 0.0251(9) -0.0032(7) -0.0017(7) 0.0020(7)
C3 0.0181(9) 0.0299(10) 0.0239(9) -0.0001(7) 0.0026(7) -0.0046(8)
C11 0.0253(9) 0.0196(8) 0.0209(9) 0.0021(8) -0.0004(7) 0.0058(7)
C4 0.0181(8) 0.0273(9) 0.0223(9) 0.0053(8) -0.0003(7) -0.0058(7)

loop_
_atom_type_symbol
_atom_type_description
_atom_type_scat_dispersion_real
_atom_type_scat_dispersion_imag
_atom_type_scat_source
C C 0.0033 0.0016 'International Tables Vol C Tables 4.2.6.8 and 6.1.1.4'
H H 0 0 'International Tables Vol C Tables 4.2.6.8 and 6.1.1.4'
N N 0.0061 0.0033 'International Tables Vol C Tables 4.2.6.8 and 6.1.1.4'
O O 0.0106 0.006 'International Tables Vol C Tables 4.2.6.8 and 6.1.1.4'

loop_
_geom_angle_atom_site_label_1
_geom_angle_atom_site_label_2
_geom_angle_atom_site_label_3
_geom_angle
C1 O1 H1 113.4(19)
C11 O2 H2 111.9(16)
C5 N1 C4 109.81(13)
C5 N1 C7 109.54(14)
C4 N1 C7 108.23(13)
N1 C7 C8 113.27(14)
N1 C7 H7A 108.9
C8 C7 H7A 108.9
N1 C7 H7B 108.9
C8 C7 H7B 108.9
H7A C7 H7B 107.7
C1 C2 C6 112.29(15)
C1 C2 C3 112.57(15)
C6 C2 C3 108.63(13)
C1 C2 H2A 107.7
C6 C2 H2A 107.7
C3 C2 H2A 107.7
O1 C1 C2 108.50(14)
O1 C1 H1A 110
C2 C1 H1A 110
O1 C1 H1B 110
C2 C1 H1B 110
H1A C1 H1B 108.4
C10 C9 C8 121.37(16)
C10 C9 H9 119.3
C8 C9 H9 119.3
C13 C8 C9 117.51(17)
C13 C8 C7 120.81(16)
C9 C8 C7 121.68(16)
C5 C6 C2 111.16(14)
C5 C6 H6A 109.4
C2 C6 H6A 109.4
C5 C6 H6B 109.4
C2 C6 H6B 109.4
H6A C6 H6B 108
C13 C12 C11 120.00(17)
C13 C12 H12 120
C11 C12 H12 120
C9 C10 C11 120.13(17)
C9 C10 H10 119.9
C11 C10 H10 119.9
N1 C5 C6 111.80(14)
N1 C5 H5A 109.3
C6 C5 H5A 109.3
N1 C5 H5B 109.3
C6 C5 H5B 109.3
H5A C5 H5B 107.9
C12 C13 C8 121.87(17)
C12 C13 H13 119.1
C8 C13 H13 119.1
C4 C3 C2 110.28(15)
C4 C3 H3A 109.6
C2 C3 H3A 109.6
C4 C3 H3B 109.6
C2 C3 H3B 109.6
H3A C3 H3B 108.1
O2 C11 C10 118.44(17)
O2 C11 C12 122.46(17)
C10 C11 C12 119.10(17)
N1 C4 C3 112.40(14)
N1 C4 H4A 109.1
C3 C4 H4A 109.1
N1 C4 H4B 109.1
C3 C4 H4B 109.1
H4A C4 H4B 107.9

loop_
_geom_bond_atom_site_label_1
_geom_bond_atom_site_label_2
_geom_bond_distance
O1 C1 1.431(2)
O1 H1 0.78(3)
O2 C11 1.368(2)
O2 H2 0.89(2)
N1 C5 1.474(2)
N1 C4 1.475(2)
N1 C7 1.488(2)
C7 C8 1.503(3)
C7 H7A 0.99
C7 H7B 0.99
C2 C1 1.519(3)
C2 C6 1.527(2)
C2 C3 1.531(2)
C2 H2A 1
C1 H1A 0.99
C1 H1B 0.99
C9 C10 1.388(3)
C9 C8 1.395(3)
C9 H9 0.95
C8 C13 1.391(2)
C6 C5 1.517(2)
C6 H6A 0.99
C6 H6B 0.99
C12 C13 1.380(3)
C12 C11 1.394(3)
C12 H12 0.95
C10 C11 1.390(3)
C10 H10 0.95
C5 H5A 0.99
C5 H5B 0.99
C13 H13 0.95
C3 C4 1.522(3)
C3 H3A 0.99
C3 H3B 0.99
C4 H4A 0.99
C4 H4B 0.99

loop_
_geom_hbond_atom_site_label_D
_geom_hbond_atom_site_label_H
_geom_hbond_atom_site_label_A
_geom_hbond_site_symmetry_A
_geom_hbond_distance_DH
_geom_hbond_distance_HA
_geom_hbond_distance_DA
_geom_hbond_angle_DHA
O1 H1 N1 4_454 0.78(3) 2.04(3) 2.813(2) 174(3)
O2 H2 O1 1_556 0.89(2) 1.82(2) 2.702(2) 176(2)

loop_
_geom_torsion_atom_site_label_1
_geom_torsion_atom_site_label_2
_geom_torsion_atom_site_label_3
_geom_torsion_atom_site_label_4
_geom_torsion
C5 N1 C7 C8 -61.51(17)
C4 N1 C7 C8 178.78(14)
C6 C2 C1 O1 -70.76(18)
C3 C2 C1 O1 166.27(13)
C10 C9 C8 C13 0.9(3)
C10 C9 C8 C7 -178.82(16)
N1 C7 C8 C13 -75.6(2)
N1 C7 C8 C9 104.14(19)
C1 C2 C6 C5 179.30(15)
C3 C2 C6 C5 -55.54(18)
C8 C9 C10 C11 0.0(3)
C4 N1 C5 C6 -57.51(17)
C7 N1 C5 C6 -176.24(14)
C2 C6 C5 N1 57.80(18)
C11 C12 C13 C8 -0.5(3)
C9 C8 C13 C12 -0.7(3)
C7 C8 C13 C12 179.08(16)
C1 C2 C3 C4 -179.95(16)
C6 C2 C3 C4 55.06(18)
C9 C10 C11 O2 179.45(15)
C9 C10 C11 C12 -1.1(2)
C13 C12 C11 O2 -179.23(16)
C13 C12 C11 C10 1.4(2)
C5 N1 C4 C3 57.90(18)
C7 N1 C4 C3 177.44(15)
C2 C3 C4 N1 -57.70(19)

loop_
_cod_related_entry_id
_cod_related_entry_database
_cod_related_entry_code
1 ChemSpider 9950370
